data_1575675
loop_
_publ_author_name
'Heller, Jan'
'Buch, Christoph D.'
'Virovets, Alexander V.'
'Peresypkina, Eugenia'
'Lerner, Hans-Wolfram'
'Fantuzzi, Felipe'
'Wagner, Matthias'

_publ_section_title
;
 Synthesis of perhalogenated silylboranes (X = Cl, I) and their
 application in regiodivergent alkene silaboration.
;
_journal_issue 43
_journal_name_full 'Chemical science'
_journal_page_first 20329
_journal_page_last 20343
_journal_paper_doi 10.1039/d5sc06234a
_journal_volume 16
_journal_year 2025
_chemical_formula_moiety 'C4 H10 B I3 S'
_chemical_formula_sum 'C4 H10 B I3 S'
_chemical_formula_weight 481.69
_chemical_properties_physical Air-sensitive,Moisture-sensitive
_space_group_crystal_system triclinic
_space_group_IT_number 2
_space_group_name_Hall '-P 1'
_space_group_name_H-M_alt 'P -1'
_atom_sites_solution_hydrogens geom
_atom_sites_solution_primary dual
_atom_sites_solution_secondary difmap
_audit_creation_method SHELXL-2019/3
_audit_update_record
;
2025-07-08 deposited with the CCDC.	2025-09-10 downloaded from the CCDC.
;
_cell_angle_alpha 85.843(4)
_cell_angle_beta 85.310(4)
_cell_angle_gamma 85.904(4)
_cell_formula_units_Z 2
_cell_length_a 7.2744(4)
_cell_length_b 8.7817(4)
_cell_length_c 8.9556(5)
_cell_measurement_reflns_used 10667
_cell_measurement_temperature 173(2)
_cell_measurement_theta_max 30.4200
_cell_measurement_theta_min 2.8680
_cell_volume 567.45(5)
_computing_cell_refinement 'CrysAlisPro 1.171.42.43a (Rigaku OD, 2022)'
_computing_data_collection 'X-Area (Stoe & Cie, 2001)'
_computing_data_reduction 'CrysAlisPro 1.171.42.43a (Rigaku OD, 2022)'
_computing_publication_material 'IUCr PublCIF online service'
_computing_structure_refinement 'SHELXL-2019/2 (Sheldrick, 2019)'
_computing_structure_solution 'SHELXT (G. M. Sheldrick, 2015)'
_diffrn_ambient_temperature 173(2)
_diffrn_detector 'image plate'
_diffrn_detector_area_resol_mean 6.67
_diffrn_detector_type 'STOE image plate (34 cm diameter)'
_diffrn_measured_fraction_theta_full 0.999
_diffrn_measured_fraction_theta_max 0.998
_diffrn_measurement_device '2-circle goniometer'
_diffrn_measurement_device_type 'STOE IPDS II two-circle-diffractometer'
_diffrn_measurement_method \w
_diffrn_radiation_monochromator mirror
_diffrn_radiation_type MoK\a
_diffrn_radiation_wavelength 0.71073
_diffrn_reflns_av_R_equivalents 0.0410
_diffrn_reflns_av_unetI/netI 0.0253
_diffrn_reflns_Laue_measured_fraction_full 0.999
_diffrn_reflns_Laue_measured_fraction_max 0.998
_diffrn_reflns_limit_h_max 10
_diffrn_reflns_limit_h_min -10
_diffrn_reflns_limit_k_max 12
_diffrn_reflns_limit_k_min -12
_diffrn_reflns_limit_l_max 12
_diffrn_reflns_limit_l_min -12
_diffrn_reflns_number 14495
_diffrn_reflns_point_group_measured_fraction_full 0.999
_diffrn_reflns_point_group_measured_fraction_max 0.998
_diffrn_reflns_theta_full 25.242
_diffrn_reflns_theta_max 30.542
_diffrn_reflns_theta_min 2.816
_diffrn_source 'Genix 3D I\mS microfocus X-ray source'
_exptl_absorpt_coefficient_mu 8.382
_exptl_absorpt_correction_T_max 1.00000
_exptl_absorpt_correction_T_min 0.45119
_exptl_absorpt_correction_type multi-scan
_exptl_absorpt_process_details
;
CrysAlisPro 1.171.42.43a (Rigaku Oxford Diffraction, 2022)
Empirical absorption correction using spherical harmonics,
implemented in SCALE3 ABSPACK scaling algorithm.
;
_exptl_crystal_colour colourless
_exptl_crystal_density_diffrn 2.819
_exptl_crystal_description 'triangular prism'
_exptl_crystal_F_000 428
_exptl_crystal_size_max 0.200
_exptl_crystal_size_mid 0.180
_exptl_crystal_size_min 0.055
_refine_diff_density_max 1.659
_refine_diff_density_min -1.104
_refine_diff_density_rms 0.214
_refine_ls_extinction_coef 0.0036(4)
_refine_ls_extinction_expression Fc^*^=kFc[1+0.001xFc^2^\l^3^/sin(2\q)]^-1/4^
_refine_ls_extinction_method 'SHELXL-2019/2 (Sheldrick 2019)'
_refine_ls_goodness_of_fit_ref 1.089
_refine_ls_hydrogen_treatment constr
_refine_ls_matrix_type full
_refine_ls_number_parameters 85
_refine_ls_number_reflns 3472
_refine_ls_number_restraints 0
_refine_ls_restrained_S_all 1.089
_refine_ls_R_factor_all 0.0248
_refine_ls_R_factor_gt 0.0241
_refine_ls_shift/su_max 0.001
_refine_ls_shift/su_mean 0.000
_refine_ls_structure_factor_coef Fsqd
_refine_ls_weighting_details 'w=1/[\s^2^(Fo^2^)+(0.0372P)^2^+0.1567P] where P=(Fo^2^+2Fc^2^)/3'
_refine_ls_weighting_scheme calc
_refine_ls_wR_factor_gt 0.0627
_refine_ls_wR_factor_ref 0.0636
_reflns_Friedel_coverage 0.000
_reflns_number_gt 3351
_reflns_number_total 3472
_reflns_threshold_expression 'I > 2\s(I)'
_cod_data_source_file d5sc06234a3.cif
_cod_data_source_block Me2S_I2BC2H4I_wa3638_JH300b
_cod_depositor_comments 'Adding full bibliography for 1575660--1575680.cif.'
_cod_database_code 1575675
_shelx_shelxl_version_number 2019/3
_shelx_space_group_comment
;
The symmetry employed for this shelxl refinement is uniquely defined
by the following loop, which should always be used as a source of
symmetry information in preference to the above space-group names.
They are only intended as comments.
;
_shelx_estimated_absorpt_t_min 0.285
_shelx_estimated_absorpt_t_max 0.656

loop_
_space_group_symop_operation_xyz
'x, y, z'
'-x, -y, -z'

loop_
_atom_site_label
_atom_site_type_symbol
_atom_site_fract_x
_atom_site_fract_y
_atom_site_fract_z
_atom_site_U_iso_or_equiv
_atom_site_adp_type
_atom_site_occupancy
_atom_site_site_symmetry_order
_atom_site_calc_flag
_atom_site_refinement_flags_posn
_atom_site_refinement_flags_adp
_atom_site_refinement_flags_occupancy
_atom_site_disorder_assembly
_atom_site_disorder_group
B1 B 0.6235(4) 0.7616(3) 0.6450(3) 0.0173(4) Uani 1 1 d . . . . .
I1 I 0.72181(2) 0.53186(2) 0.74828(2) 0.02359(6) Uani 1 1 d . . . . .
I2 I 0.78101(2) 0.94825(2) 0.72800(2) 0.02377(6) Uani 1 1 d . . . . .
I3 I 0.82492(2) 0.76993(2) 0.14773(2) 0.02784(7) Uani 1 1 d . . . . .
S1 S 0.36907(8) 0.81620(7) 0.71472(7) 0.02004(12) Uani 1 1 d . . . . .
C1 C 0.6314(3) 0.7660(3) 0.4653(3) 0.0198(4) Uani 1 1 d . . . . .
H1A H 0.561317 0.681740 0.436055 0.024 Uiso 1 1 calc R U . . .
H1B H 0.569387 0.863605 0.427510 0.024 Uiso 1 1 calc R U . . .
C2 C 0.8264(4) 0.7513(3) 0.3900(3) 0.0234(5) Uani 1 1 d . . . . .
H2A H 0.886903 0.651121 0.422460 0.028 Uiso 1 1 calc R U . . .
H2B H 0.899171 0.832522 0.422115 0.028 Uiso 1 1 calc R U . . .
C3 C 0.2422(4) 0.6627(4) 0.6638(5) 0.0368(7) Uani 1 1 d . . . . .
H3A H 0.294605 0.565353 0.707791 0.055 Uiso 1 1 calc R U . . .
H3B H 0.250177 0.660365 0.554173 0.055 Uiso 1 1 calc R U . . .
H3C H 0.112394 0.678354 0.701472 0.055 Uiso 1 1 calc R U . . .
C4 C 0.3520(4) 0.7860(4) 0.9153(3) 0.0347(7) Uani 1 1 d . . . . .
H4A H 0.223047 0.804942 0.954063 0.052 Uiso 1 1 calc R U . . .
H4B H 0.429224 0.856293 0.957830 0.052 Uiso 1 1 calc R U . . .
H4C H 0.394290 0.680204 0.943817 0.052 Uiso 1 1 calc R U . . .

loop_
_atom_site_aniso_label
_atom_site_aniso_U_11
_atom_site_aniso_U_22
_atom_site_aniso_U_33
_atom_site_aniso_U_23
_atom_site_aniso_U_13
_atom_site_aniso_U_12
B1 0.0161(10) 0.0190(11) 0.0163(11) -0.0002(9) 0.0006(8) -0.0020(8)
I1 0.02287(10) 0.02102(9) 0.02526(10) 0.00462(6) -0.00063(6) 0.00215(6)
I2 0.02439(10) 0.02522(10) 0.02316(10) -0.00499(6) -0.00144(6) -0.00876(6)
I3 0.02869(10) 0.03804(12) 0.01598(9) -0.00197(7) 0.00130(6) 0.00012(7)
S1 0.0171(2) 0.0198(3) 0.0226(3) -0.0015(2) 0.0014(2) -0.00018(19)
C1 0.0195(10) 0.0205(10) 0.0197(10) 0.0002(8) -0.0032(8) -0.0025(8)
C2 0.0215(11) 0.0340(13) 0.0147(10) -0.0003(9) -0.0016(8) -0.0033(9)
C3 0.0189(12) 0.0352(15) 0.058(2) -0.0137(14) 0.0005(12) -0.0071(10)
C4 0.0315(15) 0.0453(18) 0.0240(13) 0.0017(12) 0.0097(11) 0.0013(12)

loop_
_atom_type_symbol
_atom_type_description
_atom_type_scat_dispersion_real
_atom_type_scat_dispersion_imag
_atom_type_scat_source
C C 0.0033 0.0016 'International Tables Vol C Tables 4.2.6.8 and 6.1.1.4'
H H 0.0000 0.0000 'International Tables Vol C Tables 4.2.6.8 and 6.1.1.4'
B B 0.0013 0.0007 'International Tables Vol C Tables 4.2.6.8 and 6.1.1.4'
S S 0.1246 0.1234 'International Tables Vol C Tables 4.2.6.8 and 6.1.1.4'
I I -0.4742 1.8119 'International Tables Vol C Tables 4.2.6.8 and 6.1.1.4'

loop_
_geom_angle_atom_site_label_1
_geom_angle_atom_site_label_2
_geom_angle_atom_site_label_3
_geom_angle
_geom_angle_site_symmetry_1
_geom_angle_site_symmetry_3
_geom_angle_publ_flag
C1 B1 S1 106.85(17) . . ?
C1 B1 I1 112.52(16) . . ?
S1 B1 I1 111.24(12) . . ?
C1 B1 I2 112.56(16) . . ?
S1 B1 I2 103.17(12) . . ?
I1 B1 I2 110.07(11) . . ?
C4 S1 C3 101.04(18) . . ?
C4 S1 B1 107.17(13) . . ?
C3 S1 B1 104.46(13) . . ?
C2 C1 B1 113.9(2) . . ?
C2 C1 H1A 108.8 . . ?
B1 C1 H1A 108.8 . . ?
C2 C1 H1B 108.8 . . ?
B1 C1 H1B 108.8 . . ?
H1A C1 H1B 107.7 . . ?
C1 C2 I3 111.44(17) . . ?
C1 C2 H2A 109.3 . . ?
I3 C2 H2A 109.3 . . ?
C1 C2 H2B 109.3 . . ?
I3 C2 H2B 109.3 . . ?
H2A C2 H2B 108.0 . . ?
S1 C3 H3A 109.5 . . ?
S1 C3 H3B 109.5 . . ?
H3A C3 H3B 109.5 . . ?
S1 C3 H3C 109.5 . . ?
H3A C3 H3C 109.5 . . ?
H3B C3 H3C 109.5 . . ?
S1 C4 H4A 109.5 . . ?
S1 C4 H4B 109.5 . . ?
H4A C4 H4B 109.5 . . ?
S1 C4 H4C 109.5 . . ?
H4A C4 H4C 109.5 . . ?
H4B C4 H4C 109.5 . . ?

loop_
_geom_bond_atom_site_label_1
_geom_bond_atom_site_label_2
_geom_bond_distance
_geom_bond_site_symmetry_2
_geom_bond_publ_flag
B1 C1 1.604(4) . ?
B1 S1 1.942(3) . ?
B1 I1 2.252(3) . ?
B1 I2 2.266(3) . ?
I3 C2 2.165(2) . ?
S1 C4 1.792(3) . ?
S1 C3 1.793(3) . ?
C1 C2 1.521(3) . ?
C1 H1A 0.9900 . ?
C1 H1B 0.9900 . ?
C2 H2A 0.9900 . ?
C2 H2B 0.9900 . ?
C3 H3A 0.9800 . ?
C3 H3B 0.9800 . ?
C3 H3C 0.9800 . ?
C4 H4A 0.9800 . ?
C4 H4B 0.9800 . ?
C4 H4C 0.9800 . ?

loop_
_geom_torsion_atom_site_label_1
_geom_torsion_atom_site_label_2
_geom_torsion_atom_site_label_3
_geom_torsion_atom_site_label_4
_geom_torsion
_geom_torsion_site_symmetry_1
_geom_torsion_site_symmetry_2
_geom_torsion_site_symmetry_3
_geom_torsion_site_symmetry_4
_geom_torsion_publ_flag
S1 B1 C1 C2 170.63(18) . . . . ?
I1 B1 C1 C2 -67.0(2) . . . . ?
I2 B1 C1 C2 58.1(2) . . . . ?
B1 C1 C2 I3 -177.08(17) . . . . ?
